data_1508530
loop_
_publ_author_name
'Fern\'andez-Carri\'on, A. J.'
'Allix, M.'
'Florian, P.'
'Suchomel, M. R.'
'Becerro, A. I.'

_publ_section_title
;
 Revealing Structural Detail in the High Temperature
 La2Si2O7--Y2Si2O7Phase Diagram by Synchrotron Powder Diffraction and
 Nuclear Magnetic Resonance Spectroscopy
;
_journal_issue 40
_journal_name_full 'The Journal of Physical Chemistry C'
_journal_page_first 21523
_journal_paper_doi 10.1021/jp305777m
_journal_volume 116
_journal_year 2012
_chemical_formula_sum 'La0.6 O7 Si2 Y1.4'
_chemical_formula_weight 376
_chemical_name_systematic ' ?'
_space_group_IT_number 14
_symmetry_cell_setting monoclinic
_symmetry_Int_Tables_number 14
_symmetry_space_group_name_Hall '-P 2ybc'
_symmetry_space_group_name_H-M 'P 1 21/c 1'
_cell_angle_alpha 90
_cell_angle_beta 113.6373
_cell_angle_gamma 90
_cell_formula_units_Z 4
_cell_length_a 5.37478(4)
_cell_length_b 8.54709(4)
_cell_length_c 14.05610(9)
_cell_measurement_temperature 293
_cell_volume 591.545(6)
_diffrn_ambient_temperature 293
_diffrn_radiation_probe x-ray
_diffrn_radiation_wavelength 0.41326
_exptl_absorpt_coefficient_mu 4.407
_exptl_crystal_density_diffrn 4.2203
_exptl_crystal_F_000 668
_pd_instr_location ' ?'
_pd_meas_2theta_range_inc 0.001
_pd_meas_2theta_range_max 49.996
_pd_meas_2theta_range_min 0.500
_pd_meas_number_of_points 49497
_pd_proc_2theta_range_inc 0.001
_pd_proc_2theta_range_max 49.996
_pd_proc_2theta_range_min 2.001
_pd_proc_ls_background_function '10 Chebyshev polynoms'
_pd_proc_ls_pref_orient_corr none
_pd_proc_ls_profile_function Pseudo-Voigt
_pd_proc_ls_prof_R_factor 0.0593
_pd_proc_ls_prof_wR_expected 0.0470
_pd_proc_ls_prof_wR_factor 0.0742
_refine_ls_number_constraints 0
_refine_ls_number_parameters 86
_refine_ls_number_restraints 0
_refine_ls_shift/su_max 0.0427
_refine_ls_shift/su_mean 0.0067
_refine_ls_weighting_scheme sigma
_cod_data_source_file jp305777m_si_005.cif
_cod_data_source_block I
_cod_depositor_comments
;
The following automatic conversions were performed:

'_diffrn_radiation_probe' value 'X-ray' changed to 'x-ray' according
to /home/saulius/struct/CIF-dictionaries/cif_core.dic dictionary
named 'cif_core.dic' version 2.4.2 from 2011-04-26.

Automatic conversion script
Id: cif_fix_values 1891 2012-01-12 08:04:46Z andrius 
;
_cod_original_sg_symbol_Hall '-P 2ycb'
_cod_database_code 1508530

loop_
_symmetry_equiv_pos_site_id
_symmetry_equiv_pos_as_xyz
1 x,y,z
2 -x,y+1/2,-z+1/2
3 -x,-y,-z
4 x,-y+1/2,z+1/2

loop_
_atom_site_label
_atom_site_type_symbol
_atom_site_fract_x
_atom_site_fract_y
_atom_site_fract_z
_atom_site_adp_type
_atom_site_U_iso_or_equiv
_atom_site_symmetry_multiplicity
_atom_site_occupancy
_atom_site_calc_flag
La1 La 0.52544(7) 0.80368(4) 0.76991(2) Uiso 0.00829(9) 4 0.7323(15) d
Y1 Y 0.52544(7) 0.80368(4) 0.76991(2) Uiso 0.00829(9) 4 0.2677(15) d
La2 La 0.85440(9) 0.60385(5) 0.59022(3) Uiso 0.00629(11) 4 0.0877(15) d
Y2 Y 0.85440(9) 0.60385(5) 0.59022(3) Uiso 0.00629(11) 4 0.9123(15) d
Si1 Si 0.8030(3) 0.24769(14) 0.02140(10) Uiso 0.0081(3) 4 1 d
Si2 Si 0.9067(3) 0.50394(15) 0.18138(9) Uiso 0.0070(3) 4 1 d
O1 O 0.8521(6) 0.4246(3) 0.0713(2) Uiso 0.0167(9) 4 1 d
O2 O 0.0729(6) 0.1340(3) 0.0760(2) Uiso 0.0072(8) 4 1 d
O3 O 0.5644(6) 0.1556(3) 0.04021(19) Uiso 0.0081(8) 4 1 d
O4 O 0.7713(5) 0.2559(3) 0.90365(18) Uiso 0.0039(7) 4 1 d
O5 O 0.7341(5) 0.4248(3) 0.2407(2) Uiso 0.0056(7) 4 1 d
O6 O 0.2284(6) 0.4835(3) 0.2595(2) Uiso 0.0096(7) 4 1 d
O7 O 0.8043(5) 0.6815(3) 0.16874(19) Uiso 0.0101(7) 4 1 d

loop_
_atom_type_symbol
_atom_type_scat_dispersion_real
_atom_type_scat_dispersion_imag
_atom_type_scat_source
La -1.2291 0.9439 'International Tables Vol C tables 4.2.6.8 and 6.1.1.1'
O 0.0018 0.0018 'International Tables Vol C tables 4.2.6.8 and 6.1.1.1'
Si 0.0269 0.0230 'International Tables Vol C tables 4.2.6.8 and 6.1.1.1'
Y 0.2076 1.4314 'International Tables Vol C tables 4.2.6.8 and 6.1.1.1'

loop_
_geom_bond_atom_site_label_1
_geom_bond_atom_site_label_2
_geom_bond_site_symmetry_2
_geom_bond_distance
La1 O2 3_666 2.426(2)
La1 O3 3_666 2.917(3)
La1 O4 2_656 2.354(2)
La1 O5 3_666 2.370(3)
La1 O5 4_565 2.680(3)
La1 O6 3_666 2.896(3)
La1 O6 4_565 2.386(3)
La1 O7 4_565 2.448(3)
La2 O2 2_655 2.532(3)
La2 O2 4_655 2.396(3)
La2 O3 2_655 2.305(2)
La2 O3 4_555 2.639(3)
La2 O4 2_756 2.368(3)
La2 O5 3_766 2.527(2)
La2 O6 3_666 2.444(3)
La2 O7 4_565 2.213(3)
Si1 O1 . 1.643(3)
Si1 O2 1_655 1.657(3)
Si1 O3 . 1.614(4)
Si1 O4 1_554 1.596(3)
Si2 O1 . 1.606(3)
Si2 O5 . 1.623(4)
Si2 O6 1_655 1.644(3)
Si2 O7 . 1.600(3)
